data_7112641
loop_
_publ_author_name
'Erik Wachtler'
'Robert Gericke'
'Lyuben Zhechkov'
'Thomas Heine'
'Thorsten Langer'
'Birgit Gerke'
'Rainer Pottgen'
'Jorg Wagler'

_publ_section_title
;
 Pyridine-2-thiolate bridged tin-palladium complexes with Sn(PdN2Cl2),
 Sn(PdN2S2), Sn(PdN2C2) and Sn(Pd2N4) skeletons
;
_journal_name_full Chem.Commun.
_journal_page_first 5382
_journal_paper_doi 10.1039/C3CC47912A
_journal_volume 50
_journal_year 2014
_chemical_formula_moiety 'C40 H33 N2 P Pd S2 Sn'
_chemical_formula_sum 'C40 H33 N2 P Pd S2 Sn'
_chemical_formula_weight 861.86
_chemical_name_systematic
;
 ?
;
_space_group_IT_number 14
_symmetry_cell_setting monoclinic
_symmetry_space_group_name_Hall '-P 2ybc'
_symmetry_space_group_name_H-M 'P 1 21/c 1'
_atom_sites_solution_hydrogens geom
_atom_sites_solution_primary direct
_atom_sites_solution_secondary difmap
_audit_creation_method SHELXL-97
_cell_angle_alpha 90.00
_cell_angle_beta 104.305(2)
_cell_angle_gamma 90.00
_cell_formula_units_Z 4
_cell_length_a 16.3741(5)
_cell_length_b 9.4293(2)
_cell_length_c 23.7358(7)
_cell_measurement_reflns_used 54887
_cell_measurement_temperature 150(2)
_cell_measurement_theta_max 32.32
_cell_measurement_theta_min 1.73
_cell_volume 3551.09(17)
_computing_cell_refinement 'STOE X-AREA'
_computing_data_collection 'STOE X-AREA'
_computing_data_reduction 'STOE X-RED'
_computing_molecular_graphics 'ORTEP32 (Farugia)'
_computing_publication_material 'Ciftab (Sheldrick)'
_computing_structure_refinement 'SHELXL-97 (Sheldrick, 1997)'
_computing_structure_solution 'SHELXS-97 (Sheldrick, 1990)'
_diffrn_ambient_temperature 150(2)
_diffrn_measured_fraction_theta_full 0.998
_diffrn_measured_fraction_theta_max 0.998
_diffrn_measurement_device_type 'STOE IPDS 2'
_diffrn_measurement_method 'omega scans'
_diffrn_radiation_monochromator graphite
_diffrn_radiation_source 'fine-focus sealed tube'
_diffrn_radiation_type MoK\a
_diffrn_radiation_wavelength 0.71073
_diffrn_reflns_av_R_equivalents 0.0531
_diffrn_reflns_av_sigmaI/netI 0.0358
_diffrn_reflns_limit_h_max 24
_diffrn_reflns_limit_h_min -24
_diffrn_reflns_limit_k_max 14
_diffrn_reflns_limit_k_min -14
_diffrn_reflns_limit_l_max 35
_diffrn_reflns_limit_l_min -33
_diffrn_reflns_number 47294
_diffrn_reflns_theta_full 32.00
_diffrn_reflns_theta_max 32.00
_diffrn_reflns_theta_min 1.91
_exptl_absorpt_coefficient_mu 1.404
_exptl_absorpt_correction_T_max 0.8507
_exptl_absorpt_correction_T_min 0.7565
_exptl_absorpt_correction_type integration
_exptl_absorpt_process_details xshape
_exptl_crystal_colour yellow
_exptl_crystal_density_diffrn 1.612
_exptl_crystal_density_method 'not measured'
_exptl_crystal_description block
_exptl_crystal_F_000 1720
_exptl_crystal_size_max 0.35
_exptl_crystal_size_mid 0.25
_exptl_crystal_size_min 0.20
_refine_diff_density_max 0.909
_refine_diff_density_min -1.203
_refine_diff_density_rms 0.101
_refine_ls_extinction_method none
_refine_ls_goodness_of_fit_ref 1.056
_refine_ls_hydrogen_treatment constr
_refine_ls_matrix_type full
_refine_ls_number_parameters 424
_refine_ls_number_reflns 12310
_refine_ls_number_restraints 0
_refine_ls_restrained_S_all 1.056
_refine_ls_R_factor_all 0.0372
_refine_ls_R_factor_gt 0.0294
_refine_ls_shift/su_max 0.002
_refine_ls_shift/su_mean 0.000
_refine_ls_structure_factor_coef Fsqd
_refine_ls_weighting_details 'calc w=1/[\s^2^(Fo^2^)+(0.0294P)^2^+3.3569P] where P=(Fo^2^+2Fc^2^)/3'
_refine_ls_weighting_scheme calc
_refine_ls_wR_factor_gt 0.0694
_refine_ls_wR_factor_ref 0.0720
_reflns_number_gt 10715
_reflns_number_total 12310
_reflns_threshold_expression >2sigma(I)
_cod_data_source_file c3cc47912a.txt
_cod_data_source_block ew12401
_cod_original_sg_symbol_H-M 'P 21/c'
_cod_database_code 7112641

loop_
_symmetry_equiv_pos_as_xyz
'x, y, z'
'-x, y+1/2, -z+1/2'
'-x, -y, -z'
'x, -y-1/2, z-1/2'

loop_
_atom_site_label
_atom_site_type_symbol
_atom_site_fract_x
_atom_site_fract_y
_atom_site_fract_z
_atom_site_U_iso_or_equiv
_atom_site_adp_type
_atom_site_occupancy
_atom_site_symmetry_multiplicity
_atom_site_calc_flag
_atom_site_refinement_flags
Pd1 Pd 0.257015(8) 0.907037(13) 0.374357(6) 0.01300(3) Uani 1 1 d .
Sn1 Sn 0.259986(7) 0.798600(12) 0.472662(5) 0.01363(3) Uani 1 1 d .
S1 S 0.38677(3) 0.81037(6) 0.37742(2) 0.02256(9) Uani 1 1 d .
S2 S 0.12871(3) 1.00979(5) 0.37408(2) 0.01872(8) Uani 1 1 d .
P1 P 0.24554(3) 1.00923(5) 0.28110(2) 0.01441(8) Uani 1 1 d .
N1 N 0.40501(10) 0.75204(18) 0.49155(7) 0.0190(3) Uani 1 1 d .
N2 N 0.11032(10) 0.81758(17) 0.45402(7) 0.0188(3) Uani 1 1 d .
C1 C 0.44024(11) 0.7514(2) 0.44622(9) 0.0177(3) Uani 1 1 d .
C2 C 0.52358(12) 0.7022(2) 0.45342(10) 0.0250(4) Uani 1 1 d .
H2 H 0.5489 0.7020 0.4215 0.030 Uiso 1 1 calc R
C3 C 0.56818(13) 0.6543(3) 0.50730(11) 0.0279(4) Uani 1 1 d .
H3 H 0.6243 0.6206 0.5126 0.033 Uiso 1 1 calc R
C4 C 0.53046(13) 0.6559(3) 0.55332(10) 0.0273(4) Uani 1 1 d .
H4 H 0.5601 0.6237 0.5907 0.033 Uiso 1 1 calc R
C5 C 0.44919(13) 0.7050(2) 0.54392(9) 0.0243(4) Uani 1 1 d .
H5 H 0.4231 0.7058 0.5755 0.029 Uiso 1 1 calc R
C6 C 0.07288(11) 0.91674(18) 0.41584(8) 0.0161(3) Uani 1 1 d .
C7 C -0.01354(13) 0.9454(2) 0.40810(10) 0.0256(4) Uani 1 1 d .
H7 H -0.0397 1.0183 0.3822 0.031 Uiso 1 1 calc R
C8 C -0.06007(13) 0.8680(3) 0.43806(11) 0.0301(5) Uani 1 1 d .
H8 H -0.1184 0.8871 0.4330 0.036 Uiso 1 1 calc R
C9 C -0.02105(13) 0.7612(3) 0.47593(11) 0.0286(4) Uani 1 1 d .
H9 H -0.0522 0.7046 0.4964 0.034 Uiso 1 1 calc R
C10 C 0.06376(13) 0.7406(2) 0.48259(10) 0.0245(4) Uani 1 1 d .
H10 H 0.0910 0.6687 0.5085 0.029 Uiso 1 1 calc R
C11 C 0.33312(12) 0.9902(2) 0.24633(8) 0.0175(3) Uani 1 1 d .
C12 C 0.35177(14) 0.8535(2) 0.23143(10) 0.0252(4) Uani 1 1 d .
H12 H 0.3195 0.7759 0.2397 0.030 Uiso 1 1 calc R
C13 C 0.41692(16) 0.8289(3) 0.20467(11) 0.0315(5) Uani 1 1 d .
H13 H 0.4282 0.7351 0.1940 0.038 Uiso 1 1 calc R
C14 C 0.46536(15) 0.9405(3) 0.19356(11) 0.0328(5) Uani 1 1 d .
H14 H 0.5106 0.9235 0.1759 0.039 Uiso 1 1 calc R
C15 C 0.44777(16) 1.0766(3) 0.20826(11) 0.0341(5) Uani 1 1 d .
H15 H 0.4810 1.1535 0.2007 0.041 Uiso 1 1 calc R
C16 C 0.38157(14) 1.1020(2) 0.23418(10) 0.0266(4) Uani 1 1 d .
H16 H 0.3694 1.1963 0.2436 0.032 Uiso 1 1 calc R
C17 C 0.15792(12) 0.9414(2) 0.22443(8) 0.0176(3) Uani 1 1 d .
C18 C 0.14488(15) 0.9890(2) 0.16694(9) 0.0273(4) Uani 1 1 d .
H18 H 0.1820 1.0568 0.1571 0.033 Uiso 1 1 calc R
C19 C 0.07735(17) 0.9365(3) 0.12431(10) 0.0349(5) Uani 1 1 d .
H19 H 0.0675 0.9706 0.0856 0.042 Uiso 1 1 calc R
C20 C 0.02472(15) 0.8351(3) 0.13808(11) 0.0352(5) Uani 1 1 d .
H20 H -0.0208 0.7988 0.1087 0.042 Uiso 1 1 calc R
C21 C 0.03800(14) 0.7861(3) 0.19453(11) 0.0310(5) Uani 1 1 d .
H21 H 0.0020 0.7154 0.2037 0.037 Uiso 1 1 calc R
C22 C 0.10386(13) 0.8401(2) 0.23796(9) 0.0220(4) Uani 1 1 d .
H22 H 0.1120 0.8079 0.2769 0.026 Uiso 1 1 calc R
C23 C 0.22810(12) 1.19961(19) 0.28298(8) 0.0170(3) Uani 1 1 d .
C24 C 0.15512(13) 1.2671(2) 0.25122(9) 0.0231(4) Uani 1 1 d .
H24 H 0.1120 1.2136 0.2260 0.028 Uiso 1 1 calc R
C25 C 0.14578(15) 1.4127(2) 0.25655(10) 0.0284(4) Uani 1 1 d .
H25 H 0.0955 1.4577 0.2356 0.034 Uiso 1 1 calc R
C26 C 0.20869(16) 1.4925(2) 0.29191(10) 0.0283(4) Uani 1 1 d .
H26 H 0.2025 1.5923 0.2942 0.034 Uiso 1 1 calc R
C27 C 0.28070(16) 1.4267(2) 0.32397(11) 0.0291(4) Uani 1 1 d .
H27 H 0.3240 1.4814 0.3484 0.035 Uiso 1 1 calc R
C28 C 0.28975(14) 1.2805(2) 0.32045(10) 0.0243(4) Uani 1 1 d .
H28 H 0.3383 1.2353 0.3438 0.029 Uiso 1 1 calc R
C29 C 0.24181(11) 0.57842(19) 0.49056(8) 0.0164(3) Uani 1 1 d .
C30 C 0.20762(12) 0.4886(2) 0.44428(10) 0.0243(4) Uani 1 1 d .
H30 H 0.1886 0.5271 0.4063 0.029 Uiso 1 1 calc R
C31 C 0.20078(14) 0.3435(2) 0.45255(13) 0.0347(6) Uani 1 1 d .
H31 H 0.1787 0.2835 0.4202 0.042 Uiso 1 1 calc R
C32 C 0.22594(15) 0.2869(2) 0.50740(15) 0.0374(6) Uani 1 1 d .
H32 H 0.2214 0.1876 0.5129 0.045 Uiso 1 1 calc R
C33 C 0.25807(16) 0.3744(2) 0.55501(12) 0.0338(5) Uani 1 1 d .
H33 H 0.2746 0.3354 0.5930 0.041 Uiso 1 1 calc R
C34 C 0.26580(13) 0.5194(2) 0.54648(9) 0.0229(4) Uani 1 1 d .
H34 H 0.2876 0.5792 0.5789 0.027 Uiso 1 1 calc R
C35 C 0.28143(13) 0.90247(19) 0.55638(8) 0.0195(3) Uani 1 1 d .
C36 C 0.22901(15) 0.8764(2) 0.59312(9) 0.0270(4) Uani 1 1 d .
H36 H 0.1812 0.8170 0.5800 0.032 Uiso 1 1 calc R
C37 C 0.24455(18) 0.9351(3) 0.64888(10) 0.0359(6) Uani 1 1 d .
H37 H 0.2074 0.9170 0.6731 0.043 Uiso 1 1 calc R
C38 C 0.3151(2) 1.0204(3) 0.66823(11) 0.0435(7) Uani 1 1 d .
H38 H 0.3265 1.0608 0.7060 0.052 Uiso 1 1 calc R
C39 C 0.3687(2) 1.0464(3) 0.63269(12) 0.0438(7) Uani 1 1 d .
H39 H 0.4170 1.1043 0.6463 0.053 Uiso 1 1 calc R
C40 C 0.35227(17) 0.9882(2) 0.57708(10) 0.0312(5) Uani 1 1 d .
H40 H 0.3895 1.0070 0.5530 0.037 Uiso 1 1 calc R

loop_
_atom_site_aniso_label
_atom_site_aniso_U_11
_atom_site_aniso_U_22
_atom_site_aniso_U_33
_atom_site_aniso_U_23
_atom_site_aniso_U_13
_atom_site_aniso_U_12
Pd1 0.01362(6) 0.01495(6) 0.01075(6) 0.00228(4) 0.00362(4) 0.00043(4)
Sn1 0.01392(5) 0.01657(5) 0.01100(5) 0.00270(4) 0.00423(4) 0.00214(4)
S1 0.0182(2) 0.0341(2) 0.0171(2) 0.00635(18) 0.00784(17) 0.00663(18)
S2 0.01889(19) 0.01931(19) 0.0193(2) 0.00615(16) 0.00719(16) 0.00571(15)
P1 0.01565(19) 0.01646(18) 0.01128(19) 0.00164(15) 0.00360(15) -0.00116(15)
N1 0.0140(7) 0.0258(7) 0.0168(7) 0.0027(6) 0.0030(6) 0.0011(6)
N2 0.0144(7) 0.0228(7) 0.0199(8) 0.0064(6) 0.0057(6) 0.0028(5)
C1 0.0128(7) 0.0208(8) 0.0201(9) 0.0036(7) 0.0052(6) 0.0003(6)
C2 0.0159(8) 0.0323(10) 0.0287(10) 0.0089(8) 0.0094(8) 0.0051(7)
C3 0.0133(8) 0.0372(11) 0.0328(11) 0.0091(9) 0.0049(8) 0.0040(7)
C4 0.0150(8) 0.0389(11) 0.0252(10) 0.0086(9) -0.0002(7) 0.0019(8)
C5 0.0173(8) 0.0357(10) 0.0193(9) 0.0058(8) 0.0034(7) 0.0023(7)
C6 0.0147(7) 0.0181(7) 0.0155(8) 0.0008(6) 0.0037(6) 0.0029(6)
C7 0.0167(8) 0.0312(10) 0.0291(11) 0.0090(8) 0.0060(8) 0.0083(7)
C8 0.0152(8) 0.0396(11) 0.0372(12) 0.0101(10) 0.0096(8) 0.0052(8)
C9 0.0177(9) 0.0366(11) 0.0341(12) 0.0112(9) 0.0115(8) 0.0025(8)
C10 0.0185(8) 0.0296(9) 0.0277(10) 0.0116(8) 0.0099(8) 0.0034(7)
C11 0.0182(8) 0.0219(8) 0.0131(7) 0.0005(6) 0.0049(6) -0.0007(6)
C12 0.0300(10) 0.0253(9) 0.0232(10) -0.0020(8) 0.0119(8) -0.0002(8)
C13 0.0345(12) 0.0371(11) 0.0266(11) -0.0061(9) 0.0144(9) 0.0070(9)
C14 0.0239(10) 0.0523(14) 0.0254(11) -0.0058(10) 0.0122(9) 0.0006(9)
C15 0.0289(11) 0.0461(13) 0.0328(12) -0.0006(10) 0.0179(10) -0.0089(10)
C16 0.0278(10) 0.0269(9) 0.0289(11) 0.0000(8) 0.0142(9) -0.0050(8)
C17 0.0169(8) 0.0214(8) 0.0139(8) -0.0016(6) 0.0024(6) -0.0013(6)
C18 0.0350(11) 0.0316(10) 0.0139(8) -0.0007(7) 0.0031(8) -0.0025(9)
C19 0.0394(13) 0.0435(13) 0.0160(9) -0.0043(9) -0.0042(9) 0.0037(10)
C20 0.0259(11) 0.0435(13) 0.0297(12) -0.0151(10) -0.0052(9) -0.0001(9)
C21 0.0223(10) 0.0347(11) 0.0350(12) -0.0121(9) 0.0053(9) -0.0069(8)
C22 0.0198(8) 0.0235(8) 0.0233(9) -0.0036(7) 0.0064(7) -0.0028(7)
C23 0.0206(8) 0.0182(7) 0.0131(7) 0.0033(6) 0.0058(6) 0.0007(6)
C24 0.0223(9) 0.0254(9) 0.0211(9) 0.0039(7) 0.0045(7) 0.0031(7)
C25 0.0327(11) 0.0263(9) 0.0266(10) 0.0085(8) 0.0081(9) 0.0120(8)
C26 0.0398(12) 0.0215(9) 0.0267(10) 0.0032(8) 0.0140(9) 0.0060(8)
C27 0.0371(12) 0.0198(9) 0.0288(11) -0.0026(8) 0.0054(9) 0.0000(8)
C28 0.0269(10) 0.0204(8) 0.0229(10) -0.0011(7) 0.0007(8) 0.0019(7)
C29 0.0127(7) 0.0181(7) 0.0197(8) 0.0036(6) 0.0063(6) 0.0027(6)
C30 0.0180(8) 0.0259(9) 0.0282(10) -0.0048(8) 0.0042(7) 0.0014(7)
C31 0.0208(10) 0.0250(10) 0.0598(17) -0.0131(10) 0.0126(10) -0.0028(8)
C32 0.0277(11) 0.0182(9) 0.075(2) 0.0069(10) 0.0299(12) 0.0015(8)
C33 0.0335(11) 0.0299(10) 0.0466(14) 0.0196(10) 0.0262(11) 0.0129(9)
C34 0.0232(9) 0.0247(9) 0.0225(9) 0.0062(7) 0.0090(7) 0.0050(7)
C35 0.0269(9) 0.0177(7) 0.0144(8) 0.0012(6) 0.0060(7) 0.0040(7)
C36 0.0294(10) 0.0341(10) 0.0187(9) -0.0008(8) 0.0083(8) 0.0098(8)
C37 0.0491(15) 0.0407(12) 0.0198(10) -0.0013(9) 0.0122(10) 0.0172(11)
C38 0.080(2) 0.0278(11) 0.0216(11) -0.0047(9) 0.0104(13) 0.0071(12)
C39 0.074(2) 0.0260(11) 0.0267(12) -0.0040(9) 0.0045(13) -0.0153(12)
C40 0.0469(13) 0.0239(9) 0.0221(10) -0.0015(8) 0.0073(9) -0.0101(9)

loop_
_atom_type_symbol
_atom_type_description
_atom_type_scat_dispersion_real
_atom_type_scat_dispersion_imag
_atom_type_scat_source
C C 0.0033 0.0016 'International Tables Vol C Tables 4.2.6.8 and 6.1.1.4'
H H 0.0000 0.0000 'International Tables Vol C Tables 4.2.6.8 and 6.1.1.4'
N N 0.0061 0.0033 'International Tables Vol C Tables 4.2.6.8 and 6.1.1.4'
S S 0.1246 0.1234 'International Tables Vol C Tables 4.2.6.8 and 6.1.1.4'
P P 0.1023 0.0942 'International Tables Vol C Tables 4.2.6.8 and 6.1.1.4'
Pd Pd -0.9988 1.0072 'International Tables Vol C Tables 4.2.6.8 and 6.1.1.4'
Sn Sn -0.6537 1.4246 'International Tables Vol C Tables 4.2.6.8 and 6.1.1.4'

loop_
_geom_angle_atom_site_label_1
_geom_angle_atom_site_label_2
_geom_angle_atom_site_label_3
_geom_angle
S1 Pd1 S2 177.89(2)
S1 Pd1 P1 92.866(17)
S2 Pd1 P1 87.984(17)
S1 Pd1 Sn1 90.204(13)
S2 Pd1 Sn1 88.991(13)
P1 Pd1 Sn1 176.669(12)
C29 Sn1 C35 104.71(7)
C29 Sn1 N1 87.97(6)
C35 Sn1 N1 88.98(7)
C29 Sn1 N2 85.60(6)
C35 Sn1 N2 93.58(7)
N1 Sn1 N2 173.50(6)
C29 Sn1 Pd1 126.69(5)
C35 Sn1 Pd1 128.59(5)
N1 Sn1 Pd1 92.27(4)
N2 Sn1 Pd1 90.79(4)
C1 S1 Pd1 113.78(7)
C6 S2 Pd1 113.05(6)
C23 P1 C17 105.34(9)
C23 P1 C11 104.63(9)
C17 P1 C11 101.20(9)
C23 P1 Pd1 110.71(6)
C17 P1 Pd1 114.29(6)
C11 P1 Pd1 119.28(6)
C1 N1 C5 119.92(17)
C1 N1 Sn1 117.60(12)
C5 N1 Sn1 121.63(13)
C6 N2 C10 119.60(17)
C6 N2 Sn1 117.05(12)
C10 N2 Sn1 123.21(13)
N1 C1 C2 119.96(18)
N1 C1 S1 122.30(14)
C2 C1 S1 117.74(15)
C3 C2 C1 119.6(2)
C3 C2 H2 120.2
C1 C2 H2 120.2
C4 C3 C2 119.39(19)
C4 C3 H3 120.3
C2 C3 H3 120.3
C5 C4 C3 118.7(2)
C5 C4 H4 120.7
C3 C4 H4 120.7
N1 C5 C4 122.5(2)
N1 C5 H5 118.7
C4 C5 H5 118.7
N2 C6 C7 119.97(17)
N2 C6 S2 121.28(14)
C7 C6 S2 118.74(14)
C8 C7 C6 119.91(19)
C8 C7 H7 120.0
C6 C7 H7 120.0
C7 C8 C9 119.53(19)
C7 C8 H8 120.2
C9 C8 H8 120.2
C10 C9 C8 117.8(2)
C10 C9 H9 121.1
C8 C9 H9 121.1
N2 C10 C9 123.15(19)
N2 C10 H10 118.4
C9 C10 H10 118.4
C12 C11 C16 118.49(18)
C12 C11 P1 116.80(14)
C16 C11 P1 124.71(15)
C13 C12 C11 120.9(2)
C13 C12 H12 119.6
C11 C12 H12 119.6
C14 C13 C12 120.1(2)
C14 C13 H13 119.9
C12 C13 H13 119.9
C15 C14 C13 119.7(2)
C15 C14 H14 120.2
C13 C14 H14 120.2
C14 C15 C16 120.4(2)
C14 C15 H15 119.8
C16 C15 H15 119.8
C11 C16 C15 120.5(2)
C11 C16 H16 119.8
C15 C16 H16 119.8
C22 C17 C18 119.44(19)
C22 C17 P1 119.97(15)
C18 C17 P1 120.59(15)
C19 C18 C17 119.8(2)
C19 C18 H18 120.1
C17 C18 H18 120.1
C20 C19 C18 120.3(2)
C20 C19 H19 119.8
C18 C19 H19 119.8
C19 C20 C21 120.2(2)
C19 C20 H20 119.9
C21 C20 H20 119.9
C20 C21 C22 120.2(2)
C20 C21 H21 119.9
C22 C21 H21 119.9
C21 C22 C17 120.0(2)
C21 C22 H22 120.0
C17 C22 H22 120.0
C28 C23 C24 118.79(18)
C28 C23 P1 117.48(14)
C24 C23 P1 123.66(15)
C25 C24 C23 119.9(2)
C25 C24 H24 120.0
C23 C24 H24 120.0
C26 C25 C24 120.7(2)
C26 C25 H25 119.6
C24 C25 H25 119.6
C25 C26 C27 119.8(2)
C25 C26 H26 120.1
C27 C26 H26 120.1
C26 C27 C28 120.0(2)
C26 C27 H27 120.0
C28 C27 H27 120.0
C27 C28 C23 120.6(2)
C27 C28 H28 119.7
C23 C28 H28 119.7
C30 C29 C34 118.05(18)
C30 C29 Sn1 118.63(15)
C34 C29 Sn1 123.27(15)
C29 C30 C31 121.2(2)
C29 C30 H30 119.4
C31 C30 H30 119.4
C32 C31 C30 120.1(2)
C32 C31 H31 120.0
C30 C31 H31 120.0
C31 C32 C33 120.2(2)
C31 C32 H32 119.9
C33 C32 H32 119.9
C34 C33 C32 119.6(2)
C34 C33 H33 120.2
C32 C33 H33 120.2
C33 C34 C29 120.8(2)
C33 C34 H34 119.6
C29 C34 H34 119.6
C36 C35 C40 118.0(2)
C36 C35 Sn1 120.75(16)
C40 C35 Sn1 121.08(16)
C35 C36 C37 121.9(2)
C35 C36 H36 119.1
C37 C36 H36 119.1
C38 C37 C36 119.0(2)
C38 C37 H37 120.5
C36 C37 H37 120.5
C39 C38 C37 120.2(2)
C39 C38 H38 119.9
C37 C38 H38 119.9
C38 C39 C40 120.4(3)
C38 C39 H39 119.8
C40 C39 H39 119.8
C39 C40 C35 120.6(2)
C39 C40 H40 119.7
C35 C40 H40 119.7

loop_
_geom_bond_atom_site_label_1
_geom_bond_atom_site_label_2
_geom_bond_distance
Pd1 S1 2.2965(5)
Pd1 S2 2.3121(5)
Pd1 P1 2.3786(5)
Pd1 Sn1 2.53697(18)
Sn1 C29 2.1545(18)
Sn1 C35 2.1647(19)
Sn1 N1 2.3466(16)
Sn1 N2 2.3869(16)
S1 C1 1.742(2)
S2 C6 1.7423(19)
P1 C23 1.8200(18)
P1 C17 1.8230(19)
P1 C11 1.8316(19)
N1 C1 1.341(2)
N1 C5 1.349(3)
N2 C6 1.340(2)
N2 C10 1.350(2)
C1 C2 1.411(3)
C2 C3 1.383(3)
C2 H2 0.9500
C3 C4 1.381(3)
C3 H3 0.9500
C4 C5 1.374(3)
C4 H4 0.9500
C5 H5 0.9500
C6 C7 1.407(3)
C7 C8 1.374(3)
C7 H7 0.9500
C8 C9 1.395(3)
C8 H8 0.9500
C9 C10 1.372(3)
C9 H9 0.9500
C10 H10 0.9500
C11 C12 1.391(3)
C11 C16 1.391(3)
C12 C13 1.389(3)
C12 H12 0.9500
C13 C14 1.382(4)
C13 H13 0.9500
C14 C15 1.379(4)
C14 H14 0.9500
C15 C16 1.393(3)
C15 H15 0.9500
C16 H16 0.9500
C17 C22 1.393(3)
C17 C18 1.402(3)
C18 C19 1.392(3)
C18 H18 0.9500
C19 C20 1.379(4)
C19 H19 0.9500
C20 C21 1.383(4)
C20 H20 0.9500
C21 C22 1.391(3)
C21 H21 0.9500
C22 H22 0.9500
C23 C28 1.396(3)
C23 C24 1.399(3)
C24 C25 1.390(3)
C24 H24 0.9500
C25 C26 1.380(3)
C25 H25 0.9500
C26 C27 1.382(3)
C26 H26 0.9500
C27 C28 1.391(3)
C27 H27 0.9500
C28 H28 0.9500
C29 C30 1.390(3)
C29 C34 1.403(3)
C30 C31 1.391(3)
C30 H30 0.9500
C31 C32 1.373(4)
C31 H31 0.9500
C32 C33 1.393(4)
C32 H32 0.9500
C33 C34 1.393(3)
C33 H33 0.9500
C34 H34 0.9500
C35 C36 1.388(3)
C35 C40 1.400(3)
C36 C37 1.399(3)
C36 H36 0.9500
C37 C38 1.389(4)
C37 H37 0.9500
C38 C39 1.381(4)
C38 H38 0.9500
C39 C40 1.393(3)
C39 H39 0.9500
C40 H40 0.9500

loop_
_geom_torsion_atom_site_label_1
_geom_torsion_atom_site_label_2
_geom_torsion_atom_site_label_3
_geom_torsion_atom_site_label_4
_geom_torsion
S1 Pd1 Sn1 C29 -74.15(6)
S2 Pd1 Sn1 C29 107.81(6)
S1 Pd1 Sn1 C35 105.53(7)
S2 Pd1 Sn1 C35 -72.51(7)
S1 Pd1 Sn1 N1 15.02(5)
S2 Pd1 Sn1 N1 -163.03(4)
S1 Pd1 Sn1 N2 -159.25(4)
S2 Pd1 Sn1 N2 22.71(4)
P1 Pd1 S1 C1 166.08(7)
Sn1 Pd1 S1 C1 -15.22(7)
P1 Pd1 S2 C6 152.44(7)
Sn1 Pd1 S2 C6 -26.16(7)
S1 Pd1 P1 C23 -124.01(7)
S2 Pd1 P1 C23 54.05(7)
S1 Pd1 P1 C17 117.24(7)
S2 Pd1 P1 C17 -64.69(7)
S1 Pd1 P1 C11 -2.58(7)
S2 Pd1 P1 C11 175.49(7)
C29 Sn1 N1 C1 108.29(15)
C35 Sn1 N1 C1 -146.95(15)
Pd1 Sn1 N1 C1 -18.36(14)
C29 Sn1 N1 C5 -61.11(17)
C35 Sn1 N1 C5 43.66(17)
Pd1 Sn1 N1 C5 172.24(16)
C29 Sn1 N2 C6 -151.17(15)
C35 Sn1 N2 C6 104.32(15)
Pd1 Sn1 N2 C6 -24.43(14)
C29 Sn1 N2 C10 33.23(18)
C35 Sn1 N2 C10 -71.27(18)
Pd1 Sn1 N2 C10 159.98(17)
C5 N1 C1 C2 -0.3(3)
Sn1 N1 C1 C2 -169.93(15)
C5 N1 C1 S1 179.91(16)
Sn1 N1 C1 S1 10.3(2)
Pd1 S1 C1 N1 5.38(19)
Pd1 S1 C1 C2 -174.37(14)
N1 C1 C2 C3 0.3(3)
S1 C1 C2 C3 -179.92(17)
C1 C2 C3 C4 -0.3(3)
C2 C3 C4 C5 0.2(4)
C1 N1 C5 C4 0.3(3)
Sn1 N1 C5 C4 169.45(17)
C3 C4 C5 N1 -0.2(4)
C10 N2 C6 C7 3.5(3)
Sn1 N2 C6 C7 -172.27(15)
C10 N2 C6 S2 -175.28(16)
Sn1 N2 C6 S2 9.0(2)
Pd1 S2 C6 N2 14.61(18)
Pd1 S2 C6 C7 -164.18(15)
N2 C6 C7 C8 -2.5(3)
S2 C6 C7 C8 176.33(19)
C6 C7 C8 C9 -0.1(4)
C7 C8 C9 C10 1.6(4)
C6 N2 C10 C9 -2.0(3)
Sn1 N2 C10 C9 173.48(19)
C8 C9 C10 N2 -0.6(4)
C23 P1 C11 C12 -170.75(16)
C17 P1 C11 C12 -61.46(17)
Pd1 P1 C11 C12 64.82(17)
C23 P1 C11 C16 9.4(2)
C17 P1 C11 C16 118.70(19)
Pd1 P1 C11 C16 -115.02(17)
C16 C11 C12 C13 -0.4(3)
P1 C11 C12 C13 179.73(18)
C11 C12 C13 C14 1.3(4)
C12 C13 C14 C15 -1.1(4)
C13 C14 C15 C16 0.0(4)
C12 C11 C16 C15 -0.7(3)
P1 C11 C16 C15 179.14(19)
C14 C15 C16 C11 0.9(4)
C23 P1 C17 C22 -120.66(16)
C11 P1 C17 C22 130.60(16)
Pd1 P1 C17 C22 1.08(18)
C23 P1 C17 C18 60.12(19)
C11 P1 C17 C18 -48.62(18)
Pd1 P1 C17 C18 -178.14(15)
C22 C17 C18 C19 1.1(3)
P1 C17 C18 C19 -179.66(18)
C17 C18 C19 C20 -1.8(4)
C18 C19 C20 C21 0.8(4)
C19 C20 C21 C22 0.8(4)
C20 C21 C22 C17 -1.5(3)
C18 C17 C22 C21 0.5(3)
P1 C17 C22 C21 -178.69(16)
C17 P1 C23 C28 -175.83(16)
C11 P1 C23 C28 -69.58(17)
Pd1 P1 C23 C28 60.14(17)
C17 P1 C23 C24 7.28(19)
C11 P1 C23 C24 113.53(17)
Pd1 P1 C23 C24 -116.75(16)
C28 C23 C24 C25 1.2(3)
P1 C23 C24 C25 178.02(17)
C23 C24 C25 C26 1.5(3)
C24 C25 C26 C27 -2.2(4)
C25 C26 C27 C28 0.2(4)
C26 C27 C28 C23 2.5(4)
C24 C23 C28 C27 -3.2(3)
P1 C23 C28 C27 179.77(18)
C35 Sn1 C29 C30 165.37(14)
N1 Sn1 C29 C30 -106.21(15)
N2 Sn1 C29 C30 72.82(15)
Pd1 Sn1 C29 C30 -14.89(17)
C35 Sn1 C29 C34 -17.20(17)
N1 Sn1 C29 C34 71.22(16)
N2 Sn1 C29 C34 -109.76(16)
Pd1 Sn1 C29 C34 162.54(13)
C34 C29 C30 C31 -2.9(3)
Sn1 C29 C30 C31 174.69(16)
C29 C30 C31 C32 1.7(3)
C30 C31 C32 C33 0.3(3)
C31 C32 C33 C34 -1.1(3)
C32 C33 C34 C29 -0.1(3)
C30 C29 C34 C33 2.1(3)
Sn1 C29 C34 C33 -175.38(15)
C29 Sn1 C35 C36 -47.54(17)
N1 Sn1 C35 C36 -135.18(16)
N2 Sn1 C35 C36 38.84(16)
Pd1 Sn1 C35 C36 132.72(14)
C29 Sn1 C35 C40 127.07(17)
N1 Sn1 C35 C40 39.43(17)
N2 Sn1 C35 C40 -146.55(17)
Pd1 Sn1 C35 C40 -52.67(19)
C40 C35 C36 C37 1.1(3)
Sn1 C35 C36 C37 175.90(17)
C35 C36 C37 C38 -0.9(4)
C36 C37 C38 C39 0.1(4)
C37 C38 C39 C40 0.4(4)
C38 C39 C40 C35 -0.1(4)
C36 C35 C40 C39 -0.6(3)
Sn1 C35 C40 C39 -175.4(2)
